data_7022765
loop_
_publ_author_name
'Farina, Paolo'
'Latter, Thomas'
'Levason, William'
'Reid, Gillian'

_publ_section_title
;
 Lead(II) tetrafluoroborate and hexafluorophosphate complexes with crown
 ethers, mixed O/S- and O/Se-donor macrocycles and unusual [BF(4)](-) and
 [PF(6)](-) coordination.
;
_journal_issue 13
_journal_name_full 'Dalton transactions (Cambridge, England : 2003)'
_journal_page_first 4714
_journal_page_last 4724
_journal_paper_doi 10.1039/c3dt32999b
_journal_volume 42
_journal_year 2013
_chemical_formula_moiety 'C10 H20 N2 O11 Pb'
_chemical_formula_structural '((C10 H20 O5) (N O3)2 Pb)'
_chemical_formula_sum 'C10 H20 N2 O11 Pb'
_chemical_formula_weight 551.47
_chemical_name_systematic
;
bis(nitrato-O,O')-1,4,7,10,13-pentaoxacyclopentadecane-lead(II)
;
_space_group_IT_number 14
_space_group_name_Hall '-P 2ybc'
_symmetry_cell_setting monoclinic
_symmetry_space_group_name_Hall '-P 2ybc'
_symmetry_space_group_name_H-M 'P 1 21/c 1'
_atom_sites_solution_hydrogens geom
_atom_sites_solution_primary direct
_atom_sites_solution_secondary difmap
_audit_creation_date 2012-02-12
_audit_creation_method 'SHELXL-97 + hand edit'
_cell_angle_alpha 90.00
_cell_angle_beta 92.815(4)
_cell_angle_gamma 90.00
_cell_formula_units_Z 4
_cell_length_a 15.307(4)
_cell_length_b 8.303(2)
_cell_length_c 13.152(4)
_cell_measurement_reflns_used 4668
_cell_measurement_temperature 100(2)
_cell_measurement_theta_max 31.1
_cell_measurement_theta_min 2.8
_cell_volume 1669.5(8)
_computing_cell_refinement 'CrystalClear-SM Expert 2.0 r7 (Rigaku, 2011)'
_computing_data_collection 'CrystalClear-SM Expert 2.0 r7 (Rigaku, 2011)'
_computing_data_reduction 'CrystalClear-SM Expert 2.0 r7 (Rigaku, 2011)'
_computing_structure_refinement 'SHELXL-97 (Sheldrick, 2008)'
_computing_structure_solution 'SHELXS-97 (Sheldrick, 1997)'
_diffrn_ambient_temperature 100(2)
_diffrn_detector 'CCD plate'
_diffrn_detector_type 'Rigaku HG Saturn724+ (2x2 bin mode)'
_diffrn_measured_fraction_theta_full 0.994
_diffrn_measured_fraction_theta_max 0.994
_diffrn_measurement_device 'Four-circle \k diffractometer'
_diffrn_measurement_device_type 'Rigaku AFC12 '
_diffrn_measurement_method 'Profile data from \w-scans'
_diffrn_radiation_collimation 'Confocal mirrors, HF VariMax '
_diffrn_radiation_type MoK\a
_diffrn_radiation_wavelength 0.71073
_diffrn_reflns_av_R_equivalents 0.0765
_diffrn_reflns_av_sigmaI/netI 0.0575
_diffrn_reflns_limit_h_max 17
_diffrn_reflns_limit_h_min -19
_diffrn_reflns_limit_k_max 8
_diffrn_reflns_limit_k_min -10
_diffrn_reflns_limit_l_max 17
_diffrn_reflns_limit_l_min -13
_diffrn_reflns_number 9241
_diffrn_reflns_theta_full 27.50
_diffrn_reflns_theta_max 27.50
_diffrn_reflns_theta_min 2.79
_diffrn_source 'Rotating anode X-ray tube'
_diffrn_source_type 'Rigaku FR-E+ SuperBright'
_diffrn_standards_number 0
_exptl_absorpt_coefficient_mu 10.165
_exptl_absorpt_correction_T_max 1.000
_exptl_absorpt_correction_T_min 0.708
_exptl_absorpt_correction_type multi-scan
_exptl_absorpt_process_details
;Jacobson, R.A. (1998). REQAB. Private communication to the
Rigaku Corporation, Tokyo, Japan.
;
_exptl_crystal_colour colourless
_exptl_crystal_density_diffrn 2.194
_exptl_crystal_density_method 'not measured'
_exptl_crystal_description block
_exptl_crystal_F_000 1056
_exptl_crystal_size_max 0.10
_exptl_crystal_size_mid 0.10
_exptl_crystal_size_min 0.04
_refine_diff_density_max 1.471
_refine_diff_density_min -3.036
_refine_diff_density_rms 0.188
_refine_ls_extinction_method none
_refine_ls_goodness_of_fit_ref 1.019
_refine_ls_hydrogen_treatment constr
_refine_ls_matrix_type full
_refine_ls_number_parameters 217
_refine_ls_number_reflns 3811
_refine_ls_number_restraints 0
_refine_ls_restrained_S_all 1.019
_refine_ls_R_factor_all 0.0342
_refine_ls_R_factor_gt 0.0309
_refine_ls_shift/su_max 0.000
_refine_ls_shift/su_mean 0.000
_refine_ls_structure_factor_coef Fsqd
_refine_ls_weighting_details 'w=1/[\s^2^(Fo^2^)+(0.0357P)^2^+0.0000P] where P=(Fo^2^+2Fc^2^)/3'
_refine_ls_weighting_scheme calc
_refine_ls_wR_factor_gt 0.0710
_refine_ls_wR_factor_ref 0.0727
_reflns_number_gt 3467
_reflns_number_total 3811
_reflns_threshold_expression I>2\s(I)
_cod_data_source_file c3dt32999b.txt
_cod_data_source_block 11slbktl2
_cod_original_sg_symbol_H-M 'P 21/c'
_cod_database_code 7022765

loop_
_symmetry_equiv_pos_as_xyz
'x, y, z'
'-x, y+1/2, -z+1/2'
'-x, -y, -z'
'x, -y-1/2, z-1/2'

loop_
_atom_site_label
_atom_site_type_symbol
_atom_site_fract_x
_atom_site_fract_y
_atom_site_fract_z
_atom_site_U_iso_or_equiv
_atom_site_adp_type
_atom_site_occupancy
_atom_site_symmetry_multiplicity
_atom_site_calc_flag
_atom_site_refinement_flags
Pb1 Pb 0.257395(10) 0.579480(18) 0.094054(11) 0.01328(7) Uani 1 1 d .
O1 O 0.1974(2) 0.4085(3) -0.0686(3) 0.0237(8) Uani 1 1 d .
O2 O 0.1017(2) 0.6764(4) 0.0075(2) 0.0202(7) Uani 1 1 d .
O3 O 0.2100(2) 0.8898(4) 0.1239(3) 0.0195(7) Uani 1 1 d .
O4 O 0.3483(2) 0.8160(4) 0.0046(3) 0.0207(7) Uani 1 1 d .
O5 O 0.3780(2) 0.4935(4) -0.0406(2) 0.0222(7) Uani 1 1 d .
O6 O 0.3896(2) 0.6257(4) 0.2193(3) 0.0286(8) Uani 1 1 d .
O7 O 0.3501(2) 0.3742(4) 0.2020(3) 0.0248(7) Uani 1 1 d .
O8 O 0.4523(3) 0.4409(4) 0.3150(3) 0.0359(9) Uani 1 1 d .
O9 O 0.1746(2) 0.5747(3) 0.2608(3) 0.0262(8) Uani 1 1 d .
O10 O 0.1430(2) 0.3673(4) 0.1644(2) 0.0207(7) Uani 1 1 d .
O11 O 0.0716(3) 0.4106(4) 0.3002(3) 0.0342(10) Uani 1 1 d .
N1 N 0.3980(3) 0.4793(5) 0.2472(3) 0.0224(9) Uani 1 1 d .
N2 N 0.1293(3) 0.4487(5) 0.2424(3) 0.0200(8) Uani 1 1 d .
C1 C 0.1063(4) 0.4412(6) -0.0938(5) 0.0289(12) Uani 1 1 d .
H1A H 0.0702 0.3862 -0.0440 0.035 Uiso 1 1 calc R
H1B H 0.0906 0.3960 -0.1619 0.035 Uiso 1 1 calc R
C2 C 0.0856(3) 0.6155(6) -0.0941(4) 0.0257(11) Uani 1 1 d .
H2A H 0.1227 0.6730 -0.1419 0.031 Uiso 1 1 calc R
H2B H 0.0235 0.6326 -0.1163 0.031 Uiso 1 1 calc R
C3 C 0.0785(3) 0.8436(5) 0.0158(4) 0.0199(10) Uani 1 1 d .
H3A H 0.0140 0.8555 0.0130 0.024 Uiso 1 1 calc R
H3B H 0.1018 0.9055 -0.0413 0.024 Uiso 1 1 calc R
C4 C 0.1168(3) 0.9059(5) 0.1155(4) 0.0213(10) Uani 1 1 d .
H4A H 0.1011 1.0209 0.1226 0.026 Uiso 1 1 calc R
H4B H 0.0910 0.8460 0.1718 0.026 Uiso 1 1 calc R
C5 C 0.2555(3) 1.0113(5) 0.0692(4) 0.0215(10) Uani 1 1 d .
H5A H 0.2517 1.1164 0.1043 0.026 Uiso 1 1 calc R
H5B H 0.2289 1.0228 -0.0006 0.026 Uiso 1 1 calc R
C6 C 0.3492(3) 0.9602(6) 0.0652(4) 0.0246(11) Uani 1 1 d .
H6A H 0.3842 1.0451 0.0335 0.029 Uiso 1 1 calc R
H6B H 0.3745 0.9384 0.1345 0.029 Uiso 1 1 calc R
C7 C 0.4350(3) 0.7593(6) -0.0140(4) 0.0271(11) Uani 1 1 d .
H7A H 0.4650 0.7223 0.0502 0.033 Uiso 1 1 calc R
H7B H 0.4701 0.8464 -0.0432 0.033 Uiso 1 1 calc R
C8 C 0.4242(3) 0.6231(7) -0.0874(4) 0.0307(12) Uani 1 1 d .
H8A H 0.3910 0.6596 -0.1496 0.037 Uiso 1 1 calc R
H8B H 0.4823 0.5850 -0.1071 0.037 Uiso 1 1 calc R
C9 C 0.3446(4) 0.3769(6) -0.1138(4) 0.0273(11) Uani 1 1 d .
H9A H 0.3445 0.2689 -0.0818 0.033 Uiso 1 1 calc R
H9B H 0.3834 0.3727 -0.1718 0.033 Uiso 1 1 calc R
C10 C 0.2528(4) 0.4191(5) -0.1524(4) 0.0278(12) Uani 1 1 d .
H10A H 0.2513 0.5295 -0.1808 0.033 Uiso 1 1 calc R
H10B H 0.2328 0.3432 -0.2068 0.033 Uiso 1 1 calc R

loop_
_atom_site_aniso_label
_atom_site_aniso_U_11
_atom_site_aniso_U_22
_atom_site_aniso_U_33
_atom_site_aniso_U_23
_atom_site_aniso_U_13
_atom_site_aniso_U_12
Pb1 0.00983(9) 0.01561(11) 0.01463(10) 0.00098(5) 0.00313(6) -0.00014(6)
O1 0.0249(19) 0.0250(18) 0.0214(18) -0.0047(13) 0.0028(15) -0.0002(15)
O2 0.0145(15) 0.0222(16) 0.0237(16) 0.0014(13) 0.0004(13) 0.0032(14)
O3 0.0132(16) 0.0196(15) 0.0260(18) 0.0010(13) 0.0049(13) 0.0003(13)
O4 0.0119(15) 0.0208(16) 0.0299(18) -0.0022(13) 0.0073(13) -0.0017(13)
O5 0.0217(18) 0.0226(18) 0.0231(17) 0.0011(14) 0.0095(14) 0.0017(15)
O6 0.033(2) 0.0241(17) 0.0286(19) 0.0063(15) -0.0042(16) -0.0085(17)
O7 0.0203(18) 0.0201(15) 0.034(2) 0.0045(15) -0.0004(15) -0.0015(15)
O8 0.023(2) 0.049(2) 0.034(2) 0.0122(17) -0.0112(17) -0.0001(18)
O9 0.028(2) 0.027(2) 0.0246(19) -0.0064(13) 0.0100(16) -0.0081(15)
O10 0.0157(16) 0.0236(16) 0.0234(17) -0.0033(14) 0.0057(13) -0.0023(14)
O11 0.032(2) 0.038(2) 0.035(2) 0.0027(15) 0.0213(18) -0.0115(17)
N1 0.0119(19) 0.035(2) 0.020(2) 0.0064(18) 0.0002(15) -0.0018(18)
N2 0.019(2) 0.020(2) 0.021(2) 0.0048(16) 0.0093(16) 0.0007(17)
C1 0.022(3) 0.032(3) 0.032(3) -0.005(2) -0.001(2) -0.007(2)
C2 0.017(2) 0.034(3) 0.025(3) 0.002(2) -0.003(2) 0.000(2)
C3 0.010(2) 0.020(2) 0.030(2) 0.0077(18) 0.0033(18) 0.0014(19)
C4 0.016(2) 0.022(2) 0.027(3) 0.0017(18) 0.008(2) 0.0034(19)
C5 0.019(2) 0.012(2) 0.033(3) 0.0040(18) 0.001(2) -0.0011(19)
C6 0.016(2) 0.022(2) 0.036(3) 0.000(2) 0.004(2) -0.009(2)
C7 0.012(2) 0.030(3) 0.040(3) 0.006(2) 0.013(2) 0.001(2)
C8 0.025(3) 0.031(3) 0.037(3) 0.003(2) 0.022(2) 0.000(2)
C9 0.032(3) 0.025(2) 0.026(3) -0.007(2) 0.012(2) 0.005(2)
C10 0.036(3) 0.029(3) 0.019(2) -0.0051(18) 0.005(2) 0.001(2)

loop_
_atom_type_symbol
_atom_type_description
_atom_type_scat_dispersion_real
_atom_type_scat_dispersion_imag
_atom_type_scat_source
C C 0.0033 0.0016 'International Tables Vol C Tables 4.2.6.8 and 6.1.1.4'
H H 0.0000 0.0000 'International Tables Vol C Tables 4.2.6.8 and 6.1.1.4'
N N 0.0061 0.0033 'International Tables Vol C Tables 4.2.6.8 and 6.1.1.4'
O O 0.0106 0.0060 'International Tables Vol C Tables 4.2.6.8 and 6.1.1.4'
Pb Pb -3.3944 10.1111 'International Tables Vol C Tables 4.2.6.8 and 6.1.1.4'

loop_
_geom_angle_atom_site_label_1
_geom_angle_atom_site_label_2
_geom_angle_atom_site_label_3
_geom_angle
O6 Pb1 O9 82.07(12)
O6 Pb1 O7 49.93(11)
O9 Pb1 O7 78.69(11)
O6 Pb1 O10 112.54(10)
O9 Pb1 O10 48.84(9)
O7 Pb1 O10 74.27(10)
O6 Pb1 O1 144.50(11)
O9 Pb1 O1 120.24(11)
O7 Pb1 O1 104.15(11)
O10 Pb1 O1 74.00(10)
O6 Pb1 O4 76.46(11)
O9 Pb1 O4 131.52(9)
O7 Pb1 O4 115.78(10)
O10 Pb1 O4 169.91(10)
O1 Pb1 O4 101.51(10)
O6 Pb1 O2 150.58(11)
O9 Pb1 O2 84.45(11)
O7 Pb1 O2 150.47(10)
O10 Pb1 O2 76.37(10)
O1 Pb1 O2 64.18(10)
O4 Pb1 O2 93.55(9)
O6 Pb1 O3 88.47(11)
O9 Pb1 O3 75.27(10)
O7 Pb1 O3 133.47(11)
O10 Pb1 O3 112.99(9)
O1 Pb1 O3 122.23(10)
O4 Pb1 O3 61.36(9)
O2 Pb1 O3 62.78(10)
O6 Pb1 O5 85.33(12)
O9 Pb1 O5 157.82(11)
O7 Pb1 O5 79.23(11)
O10 Pb1 O5 121.92(9)
O1 Pb1 O5 63.84(11)
O4 Pb1 O5 61.79(9)
O2 Pb1 O5 114.56(10)
O3 Pb1 O5 122.67(9)
C10 O1 C1 114.5(4)
C10 O1 Pb1 112.9(3)
C1 O1 Pb1 111.8(3)
C2 O2 C3 112.2(4)
C2 O2 Pb1 113.1(3)
C3 O2 Pb1 118.1(2)
C4 O3 C5 113.7(3)
C4 O3 Pb1 110.5(2)
C5 O3 Pb1 117.0(2)
C6 O4 C7 112.5(4)
C6 O4 Pb1 110.7(3)
C7 O4 Pb1 109.5(2)
C9 O5 C8 112.4(4)
C9 O5 Pb1 112.5(3)
C8 O5 Pb1 116.4(3)
N1 O6 Pb1 96.2(3)
N1 O7 Pb1 95.3(3)
N2 O9 Pb1 97.9(2)
N2 O10 Pb1 93.8(2)
O8 N1 O7 121.0(4)
O8 N1 O6 120.7(4)
O7 N1 O6 118.2(4)
O11 N2 O10 121.2(4)
O11 N2 O9 119.6(4)
O10 N2 O9 119.1(4)
O1 C1 C2 112.9(4)
O1 C1 H1A 109.0
C2 C1 H1A 109.0
O1 C1 H1B 109.0
C2 C1 H1B 109.0
H1A C1 H1B 107.8
O2 C2 C1 108.3(4)
O2 C2 H2A 110.0
C1 C2 H2A 110.0
O2 C2 H2B 110.0
C1 C2 H2B 110.0
H2A C2 H2B 108.4
O2 C3 C4 108.1(4)
O2 C3 H3A 110.1
C4 C3 H3A 110.1
O2 C3 H3B 110.1
C4 C3 H3B 110.1
H3A C3 H3B 108.4
O3 C4 C3 112.3(4)
O3 C4 H4A 109.1
C3 C4 H4A 109.1
O3 C4 H4B 109.1
C3 C4 H4B 109.1
H4A C4 H4B 107.9
O3 C5 C6 107.9(4)
O3 C5 H5A 110.1
C6 C5 H5A 110.1
O3 C5 H5B 110.1
C6 C5 H5B 110.1
H5A C5 H5B 108.4
O4 C6 C5 105.8(4)
O4 C6 H6A 110.6
C5 C6 H6A 110.6
O4 C6 H6B 110.6
C5 C6 H6B 110.6
H6A C6 H6B 108.7
O4 C7 C8 106.5(4)
O4 C7 H7A 110.4
C8 C7 H7A 110.4
O4 C7 H7B 110.4
C8 C7 H7B 110.4
H7A C7 H7B 108.6
O5 C8 C7 109.4(4)
O5 C8 H8A 109.8
C7 C8 H8A 109.8
O5 C8 H8B 109.8
C7 C8 H8B 109.8
H8A C8 H8B 108.2
O5 C9 C10 111.2(4)
O5 C9 H9A 109.4
C10 C9 H9A 109.4
O5 C9 H9B 109.4
C10 C9 H9B 109.4
H9A C9 H9B 108.0
O1 C10 C9 107.7(4)
O1 C10 H10A 110.2
C9 C10 H10A 110.2
O1 C10 H10B 110.2
C9 C10 H10B 110.2
H10A C10 H10B 108.5

loop_
_geom_bond_atom_site_label_1
_geom_bond_atom_site_label_2
_geom_bond_distance
Pb1 O6 2.574(4)
Pb1 O9 2.586(3)
Pb1 O7 2.596(3)
Pb1 O10 2.681(3)
Pb1 O1 2.691(3)
Pb1 O4 2.709(3)
Pb1 O2 2.712(3)
Pb1 O3 2.711(3)
Pb1 O5 2.716(3)
O1 C10 1.426(6)
O1 C1 1.443(6)
O2 C2 1.439(6)
O2 C3 1.439(5)
O3 C4 1.431(6)
O3 C5 1.439(5)
O4 C6 1.437(6)
O4 C7 1.441(5)
O5 C9 1.441(6)
O5 C8 1.442(6)
O6 N1 1.274(5)
O7 N1 1.268(5)
O8 N1 1.230(5)
O9 N2 1.272(5)
O10 N2 1.255(5)
O11 N2 1.234(5)
C1 C2 1.482(6)
C1 H1A 0.9900
C1 H1B 0.9900
C2 H2A 0.9900
C2 H2B 0.9900
C3 C4 1.502(7)
C3 H3A 0.9900
C3 H3B 0.9900
C4 H4A 0.9900
C4 H4B 0.9900
C5 C6 1.499(6)
C5 H5A 0.9900
C5 H5B 0.9900
C6 H6A 0.9900
C6 H6B 0.9900
C7 C8 1.490(7)
C7 H7A 0.9900
C7 H7B 0.9900
C8 H8A 0.9900
C8 H8B 0.9900
C9 C10 1.512(8)
C9 H9A 0.9900
C9 H9B 0.9900
C10 H10A 0.9900
C10 H10B 0.9900

loop_
_geom_torsion_atom_site_label_1
_geom_torsion_atom_site_label_2
_geom_torsion_atom_site_label_3
_geom_torsion_atom_site_label_4
_geom_torsion
C10 O1 C1 C2 -84.0(5)
Pb1 O1 C1 C2 46.1(5)
C3 O2 C2 C1 -176.6(4)
Pb1 O2 C2 C1 46.8(4)
O1 C1 C2 O2 -63.6(6)
C2 O2 C3 C4 -166.7(4)
Pb1 O2 C3 C4 -32.5(4)
C5 O3 C4 C3 78.4(5)
Pb1 O3 C4 C3 -55.5(4)
O2 C3 C4 O3 59.1(4)
C4 O3 C5 C6 -167.7(4)
Pb1 O3 C5 C6 -37.0(5)
C7 O4 C6 C5 174.9(4)
Pb1 O4 C6 C5 -62.3(4)
O3 C5 C6 O4 65.4(5)
C6 O4 C7 C8 -173.2(4)
Pb1 O4 C7 C8 63.2(4)
C9 O5 C8 C7 164.4(4)
Pb1 O5 C8 C7 32.6(5)
O4 C7 C8 O5 -63.9(5)
C8 O5 C9 C10 -90.9(5)
Pb1 O5 C9 C10 42.9(5)
C1 O1 C10 C9 -178.3(4)
Pb1 O1 C10 C9 52.1(4)
O5 C9 C10 O1 -64.6(5)
